data_4347590
loop_
_publ_author_name
'Lagaditis, Paraskevi O.'
'Schluscha\&s, Bastian'
'Demeshko, Serhiy'
'W\"urtele, Christian'
'Schneider, Sven'

_publ_section_title
;
 Square-Planar Cobalt(III) Pincer Complex.
;
_journal_issue 9
_journal_name_full 'Inorganic chemistry'
_journal_page_first 4529
_journal_page_last 4536
_journal_paper_doi 10.1021/acs.inorgchem.6b00369
_journal_volume 55
_journal_year 2016
_chemical_formula_sum 'C20 H42 Cl Co N P2'
_chemical_formula_weight 452.86
_space_group_crystal_system monoclinic
_space_group_IT_number 14
_space_group_name_Hall '-P 2ybc'
_space_group_name_H-M_alt 'P 1 21/c 1'
_atom_sites_solution_hydrogens geom
_audit_creation_method SHELXL-2014/6
_cell_angle_alpha 90
_cell_angle_beta 107.679(7)
_cell_angle_gamma 90
_cell_formula_units_Z 4
_cell_length_a 8.3107(11)
_cell_length_b 20.977(3)
_cell_length_c 14.3233(16)
_cell_measurement_reflns_used 8025
_cell_measurement_temperature 100(2)
_cell_measurement_theta_max 22.28
_cell_measurement_theta_min 2.17
_cell_volume 2379.1(5)
_computing_cell_refinement 'SAINT V7.68A'
_computing_data_collection 'APEX2 v2012.2'
_computing_data_reduction 'SAINT V7.68A'
_computing_structure_refinement 'SHELXL-2014/6 (Sheldrick, 2014)'
_computing_structure_solution 'SHELXS-2014 (Sheldrick, 2014)'
_diffrn_ambient_temperature 100(2)
_diffrn_measured_fraction_theta_full 1.000
_diffrn_measured_fraction_theta_max 0.994
_diffrn_measurement_device_type 'Bruker Smart APEX II Quazar'
_diffrn_measurement_method 'omega and phi scans'
_diffrn_radiation_type AgK\a
_diffrn_radiation_wavelength 0.56086
_diffrn_reflns_av_R_equivalents 0.1491
_diffrn_reflns_av_unetI/netI 0.0548
_diffrn_reflns_Laue_measured_fraction_full 1.000
_diffrn_reflns_Laue_measured_fraction_max 0.994
_diffrn_reflns_limit_h_max 11
_diffrn_reflns_limit_h_min -11
_diffrn_reflns_limit_k_max 27
_diffrn_reflns_limit_k_min -28
_diffrn_reflns_limit_l_max 19
_diffrn_reflns_limit_l_min -19
_diffrn_reflns_number 97587
_diffrn_reflns_point_group_measured_fraction_full 1.000
_diffrn_reflns_point_group_measured_fraction_max 0.994
_diffrn_reflns_theta_full 19.665
_diffrn_reflns_theta_max 22.133
_diffrn_reflns_theta_min 1.932
_diffrn_source 'INCOATEC Ag Microsource'
_exptl_absorpt_coefficient_mu 0.506
_exptl_absorpt_correction_T_max 0.7447
_exptl_absorpt_correction_T_min 0.6168
_exptl_absorpt_correction_type multi-scan
_exptl_absorpt_process_details SADABS-2012/1
_exptl_crystal_colour red
_exptl_crystal_density_diffrn 1.264
_exptl_crystal_description Block
_exptl_crystal_F_000 972
_exptl_crystal_size_max 0.252
_exptl_crystal_size_mid 0.157
_exptl_crystal_size_min 0.095
_refine_diff_density_max 0.419
_refine_diff_density_min -0.404
_refine_diff_density_rms 0.072
_refine_ls_extinction_method none
_refine_ls_goodness_of_fit_ref 0.956
_refine_ls_hydrogen_treatment constr
_refine_ls_matrix_type full
_refine_ls_number_parameters 238
_refine_ls_number_reflns 5999
_refine_ls_number_restraints 0
_refine_ls_restrained_S_all 0.956
_refine_ls_R_factor_all 0.0534
_refine_ls_R_factor_gt 0.0326
_refine_ls_shift/su_max 0.001
_refine_ls_shift/su_mean 0.000
_refine_ls_structure_factor_coef Fsqd
_refine_ls_weighting_details 'w=1/[\s^2^(Fo^2^)+(0.0446P)^2^+0.2420P] where P=(Fo^2^+2Fc^2^)/3'
_refine_ls_weighting_scheme calc
_refine_ls_wR_factor_gt 0.0774
_refine_ls_wR_factor_ref 0.0851
_reflns_Friedel_coverage 0.000
_reflns_number_gt 4659
_reflns_number_total 5999
_reflns_threshold_expression 'I > 2\s(I)'
_cod_data_source_file ic6b00369_si_004.cif
_cod_data_source_block cw87abs_a
_cod_original_sg_symbol_H-M 'P 21/c'
_cod_database_code 4347590
_shelx_space_group_comment
;
The symmetry employed for this shelxl refinement is uniquely defined
by the following loop, which should always be used as a source of
symmetry information in preference to the above space-group names.
They are only intended as comments.
;
_shelxl_version_number 2014/6

loop_
_space_group_symop_operation_xyz
'x, y, z'
'-x, y+1/2, -z+1/2'
'-x, -y, -z'
'x, -y-1/2, z-1/2'

loop_
_atom_site_label
_atom_site_type_symbol
_atom_site_fract_x
_atom_site_fract_y
_atom_site_fract_z
_atom_site_U_iso_or_equiv
_atom_site_adp_type
_atom_site_occupancy
_atom_site_site_symmetry_order
_atom_site_calc_flag
_atom_site_refinement_flags_posn
_atom_site_refinement_flags_adp
Co1 Co -0.19532(3) -0.36473(2) 0.34889(2) 0.00956(7) Uani 1 1 d . .
Cl1 Cl -0.11054(7) -0.33843(2) 0.22182(3) 0.02212(12) Uani 1 1 d . .
P1 P -0.05979(6) -0.28413(2) 0.44300(3) 0.01086(10) Uani 1 1 d . .
P2 P -0.32941(6) -0.45387(2) 0.27882(3) 0.01125(10) Uani 1 1 d . .
N1 N -0.26032(19) -0.38882(7) 0.45749(11) 0.0118(3) Uani 1 1 d . .
C1 C -0.2423(3) -0.34720(9) 0.54071(14) 0.0183(4) Uani 1 1 d . .
H1A H -0.2313 -0.3735 0.5997 0.022 Uiso 1 1 calc R U
H1B H -0.3456 -0.3210 0.5289 0.022 Uiso 1 1 calc R U
C2 C -0.0944(3) -0.30470(9) 0.55935(14) 0.0193(4) Uani 1 1 d . .
H2A H 0.0068 -0.3263 0.6025 0.023 Uiso 1 1 calc R U
H2B H -0.1141 -0.2655 0.5927 0.023 Uiso 1 1 calc R U
C3 C -0.1445(2) -0.20098(9) 0.41196(14) 0.0141(4) Uani 1 1 d . .
C4 C -0.3233(3) -0.20227(10) 0.42207(17) 0.0255(5) Uani 1 1 d . .
H4A H -0.3807 -0.1620 0.3980 0.038 Uiso 1 1 calc R U
H4B H -0.3161 -0.2080 0.4911 0.038 Uiso 1 1 calc R U
H4C H -0.3871 -0.2377 0.3835 0.038 Uiso 1 1 calc R U
C5 C -0.0418(3) -0.14921(9) 0.47957(15) 0.0200(4) Uani 1 1 d . .
H5A H 0.0681 -0.1446 0.4682 0.030 Uiso 1 1 calc R U
H5B H -0.0249 -0.1612 0.5480 0.030 Uiso 1 1 calc R U
H5C H -0.1029 -0.1086 0.4658 0.030 Uiso 1 1 calc R U
C6 C -0.1597(3) -0.18496(9) 0.30479(14) 0.0200(4) Uani 1 1 d . .
H6A H -0.2326 -0.2164 0.2614 0.030 Uiso 1 1 calc R U
H6B H -0.0474 -0.1859 0.2958 0.030 Uiso 1 1 calc R U
H6C H -0.2087 -0.1423 0.2889 0.030 Uiso 1 1 calc R U
C7 C 0.1766(2) -0.28696(9) 0.47174(15) 0.0191(4) Uani 1 1 d . .
C8 C 0.2202(3) -0.35838(10) 0.46969(17) 0.0268(5) Uani 1 1 d . .
H8A H 0.1750 -0.3746 0.4026 0.040 Uiso 1 1 calc R U
H8B H 0.1701 -0.3821 0.5129 0.040 Uiso 1 1 calc R U
H8C H 0.3431 -0.3638 0.4922 0.040 Uiso 1 1 calc R U
C9 C 0.2713(3) -0.25979(11) 0.57293(17) 0.0307(5) Uani 1 1 d . .
H9A H 0.3932 -0.2629 0.5837 0.046 Uiso 1 1 calc R U
H9B H 0.2411 -0.2841 0.6236 0.046 Uiso 1 1 calc R U
H9C H 0.2400 -0.2150 0.5761 0.046 Uiso 1 1 calc R U
C10 C 0.2350(3) -0.25310(11) 0.39273(18) 0.0288(5) Uani 1 1 d . .
H10A H 0.1704 -0.2692 0.3280 0.043 Uiso 1 1 calc R U
H10B H 0.3555 -0.2613 0.4040 0.043 Uiso 1 1 calc R U
H10C H 0.2164 -0.2071 0.3958 0.043 Uiso 1 1 calc R U
C11 C -0.3466(3) -0.44526(9) 0.45860(14) 0.0185(4) Uani 1 1 d . .
H11 H -0.3838 -0.4550 0.5135 0.022 Uiso 1 1 calc R U
C12 C -0.3789(3) -0.48730(9) 0.38190(14) 0.0185(4) Uani 1 1 d . .
H12 H -0.4223 -0.5291 0.3832 0.022 Uiso 1 1 calc R U
C13 C -0.1975(2) -0.51610(9) 0.24180(14) 0.0167(4) Uani 1 1 d . .
C14 C -0.2684(3) -0.58371(9) 0.24035(16) 0.0253(5) Uani 1 1 d . .
H14A H -0.3767 -0.5869 0.1884 0.038 Uiso 1 1 calc R U
H14B H -0.2853 -0.5930 0.3038 0.038 Uiso 1 1 calc R U
H14C H -0.1886 -0.6145 0.2279 0.038 Uiso 1 1 calc R U
C15 C -0.1717(3) -0.50226(10) 0.14256(16) 0.0262(5) Uani 1 1 d . .
H15A H -0.2777 -0.5097 0.0903 0.039 Uiso 1 1 calc R U
H15B H -0.0839 -0.5305 0.1332 0.039 Uiso 1 1 calc R U
H15C H -0.1370 -0.4578 0.1406 0.039 Uiso 1 1 calc R U
C16 C -0.0251(3) -0.51318(10) 0.32141(17) 0.0284(5) Uani 1 1 d . .
H16A H 0.0483 -0.5469 0.3098 0.043 Uiso 1 1 calc R U
H16B H -0.0408 -0.5193 0.3859 0.043 Uiso 1 1 calc R U
H16C H 0.0270 -0.4715 0.3192 0.043 Uiso 1 1 calc R U
C17 C -0.5386(2) -0.44020(9) 0.18327(14) 0.0158(4) Uani 1 1 d . .
C18 C -0.6376(3) -0.39669(12) 0.23226(16) 0.0293(5) Uani 1 1 d . .
H18A H -0.7477 -0.3866 0.1853 0.044 Uiso 1 1 calc R U
H18B H -0.5741 -0.3572 0.2536 0.044 Uiso 1 1 calc R U
H18C H -0.6541 -0.4185 0.2892 0.044 Uiso 1 1 calc R U
C19 C -0.6402(3) -0.50124(10) 0.14929(17) 0.0317(5) Uani 1 1 d . .
H19A H -0.7533 -0.4902 0.1068 0.048 Uiso 1 1 calc R U
H19B H -0.6496 -0.5248 0.2065 0.048 Uiso 1 1 calc R U
H19C H -0.5827 -0.5278 0.1129 0.048 Uiso 1 1 calc R U
C20 C -0.5158(3) -0.40498(10) 0.09438(15) 0.0238(5) Uani 1 1 d . .
H20A H -0.4528 -0.4321 0.0619 0.036 Uiso 1 1 calc R U
H20B H -0.4532 -0.3653 0.1161 0.036 Uiso 1 1 calc R U
H20C H -0.6268 -0.3950 0.0483 0.036 Uiso 1 1 calc R U

loop_
_atom_site_aniso_label
_atom_site_aniso_U_11
_atom_site_aniso_U_22
_atom_site_aniso_U_33
_atom_site_aniso_U_23
_atom_site_aniso_U_13
_atom_site_aniso_U_12
Co1 0.01210(13) 0.00932(12) 0.00876(13) -0.00019(9) 0.00541(9) -0.00169(9)
Cl1 0.0364(3) 0.0196(2) 0.0167(2) -0.00262(19) 0.0176(2) -0.0084(2)
P1 0.0120(2) 0.0107(2) 0.0106(2) -0.00043(17) 0.00460(18) -0.00235(18)
P2 0.0142(2) 0.0088(2) 0.0107(2) -0.00047(17) 0.00364(18) -0.00042(17)
N1 0.0152(8) 0.0112(7) 0.0101(7) -0.0006(6) 0.0058(6) -0.0021(6)
C1 0.0262(11) 0.0168(9) 0.0126(9) 0.0011(7) 0.0067(8) -0.0045(8)
C2 0.0294(11) 0.0175(9) 0.0136(9) -0.0032(8) 0.0102(8) -0.0068(8)
C3 0.0154(9) 0.0114(8) 0.0170(9) -0.0005(7) 0.0073(7) 0.0001(7)
C4 0.0193(10) 0.0183(10) 0.0424(14) 0.0023(9) 0.0145(10) 0.0036(9)
C5 0.0309(12) 0.0124(9) 0.0183(10) -0.0018(8) 0.0098(9) -0.0030(8)
C6 0.0258(11) 0.0163(10) 0.0161(10) 0.0012(8) 0.0035(8) 0.0008(8)
C7 0.0113(9) 0.0172(10) 0.0271(11) 0.0005(8) 0.0031(8) -0.0027(7)
C8 0.0142(10) 0.0220(11) 0.0406(13) 0.0032(10) 0.0030(9) 0.0037(8)
C9 0.0222(11) 0.0241(11) 0.0360(13) -0.0004(10) -0.0057(10) -0.0058(9)
C10 0.0163(10) 0.0299(12) 0.0449(14) 0.0040(10) 0.0163(10) -0.0050(9)
C11 0.0266(11) 0.0155(9) 0.0150(10) 0.0029(8) 0.0087(8) -0.0042(8)
C12 0.0249(10) 0.0140(9) 0.0174(10) 0.0005(8) 0.0075(8) -0.0082(8)
C13 0.0194(10) 0.0122(9) 0.0167(10) -0.0030(7) 0.0029(8) 0.0025(8)
C14 0.0302(12) 0.0130(10) 0.0298(12) -0.0033(8) 0.0051(10) 0.0037(9)
C15 0.0326(12) 0.0241(11) 0.0276(12) -0.0040(9) 0.0174(10) 0.0073(9)
C16 0.0216(11) 0.0233(11) 0.0330(13) -0.0073(10) -0.0027(9) 0.0099(9)
C17 0.0146(9) 0.0164(9) 0.0147(9) -0.0020(7) 0.0019(7) 0.0007(8)
C18 0.0188(11) 0.0413(14) 0.0262(12) -0.0042(10) 0.0046(9) 0.0111(10)
C19 0.0276(12) 0.0246(12) 0.0316(13) 0.0027(10) -0.0080(10) -0.0083(9)
C20 0.0223(10) 0.0276(11) 0.0183(10) 0.0068(9) 0.0015(8) 0.0050(9)

loop_
_atom_type_symbol
_atom_type_description
_atom_type_scat_dispersion_real
_atom_type_scat_dispersion_imag
_atom_type_scat_source
C C 0.0015 0.0009 'International Tables Vol C Tables 4.2.6.8 and 6.1.1.4'
H H 0.0000 0.0000 'International Tables Vol C Tables 4.2.6.8 and 6.1.1.4'
Cl Cl 0.0998 0.0984 'International Tables Vol C Tables 4.2.6.8 and 6.1.1.4'
Co Co 0.3050 0.6296 'International Tables Vol C Tables 4.2.6.8 and 6.1.1.4'
N N 0.0030 0.0019 'International Tables Vol C Tables 4.2.6.8 and 6.1.1.4'
P P 0.0667 0.0580 'International Tables Vol C Tables 4.2.6.8 and 6.1.1.4'

loop_
_geom_angle_atom_site_label_1
_geom_angle_atom_site_label_2
_geom_angle_atom_site_label_3
_geom_angle
N1 Co1 Cl1 178.00(5)
N1 Co1 P1 85.57(5)
Cl1 Co1 P1 94.54(2)
N1 Co1 P2 85.25(5)
Cl1 Co1 P2 94.51(2)
P1 Co1 P2 170.17(2)
C2 P1 C7 103.66(9)
C2 P1 C3 106.44(9)
C7 P1 C3 111.81(8)
C2 P1 Co1 100.42(6)
C7 P1 Co1 114.11(7)
C3 P1 Co1 118.25(6)
C12 P2 C17 105.48(9)
C12 P2 C13 105.07(9)
C17 P2 C13 112.95(8)
C12 P2 Co1 99.45(7)
C17 P2 Co1 114.91(6)
C13 P2 Co1 116.75(6)
C11 N1 C1 115.46(15)
C11 N1 Co1 121.51(12)
C1 N1 Co1 122.66(12)
N1 C1 C2 112.67(16)
N1 C1 H1A 109.1
C2 C1 H1A 109.1
N1 C1 H1B 109.1
C2 C1 H1B 109.1
H1A C1 H1B 107.8
C1 C2 P1 109.32(13)
C1 C2 H2A 109.8
P1 C2 H2A 109.8
C1 C2 H2B 109.8
P1 C2 H2B 109.8
H2A C2 H2B 108.3
C5 C3 C4 108.80(16)
C5 C3 C6 109.69(15)
C4 C3 C6 108.02(16)
C5 C3 P1 114.27(13)
C4 C3 P1 105.34(12)
C6 C3 P1 110.45(13)
C3 C4 H4A 109.5
C3 C4 H4B 109.5
H4A C4 H4B 109.5
C3 C4 H4C 109.5
H4A C4 H4C 109.5
H4B C4 H4C 109.5
C3 C5 H5A 109.5
C3 C5 H5B 109.5
H5A C5 H5B 109.5
C3 C5 H5C 109.5
H5A C5 H5C 109.5
H5B C5 H5C 109.5
C3 C6 H6A 109.5
C3 C6 H6B 109.5
H6A C6 H6B 109.5
C3 C6 H6C 109.5
H6A C6 H6C 109.5
H6B C6 H6C 109.5
C9 C7 C10 109.80(17)
C9 C7 C8 108.83(17)
C10 C7 C8 107.86(18)
C9 C7 P1 113.38(15)
C10 C7 P1 111.53(14)
C8 C7 P1 105.17(13)
C7 C8 H8A 109.5
C7 C8 H8B 109.5
H8A C8 H8B 109.5
C7 C8 H8C 109.5
H8A C8 H8C 109.5
H8B C8 H8C 109.5
C7 C9 H9A 109.5
C7 C9 H9B 109.5
H9A C9 H9B 109.5
C7 C9 H9C 109.5
H9A C9 H9C 109.5
H9B C9 H9C 109.5
C7 C10 H10A 109.5
C7 C10 H10B 109.5
H10A C10 H10B 109.5
C7 C10 H10C 109.5
H10A C10 H10C 109.5
H10B C10 H10C 109.5
C12 C11 N1 121.10(17)
C12 C11 H11 119.5
N1 C11 H11 119.5
C11 C12 P2 111.76(14)
C11 C12 H12 124.1
P2 C12 H12 124.1
C15 C13 C14 108.97(16)
C15 C13 C16 108.67(18)
C14 C13 C16 108.34(17)
C15 C13 P2 112.86(13)
C14 C13 P2 113.01(14)
C16 C13 P2 104.75(13)
C13 C14 H14A 109.5
C13 C14 H14B 109.5
H14A C14 H14B 109.5
C13 C14 H14C 109.5
H14A C14 H14C 109.5
H14B C14 H14C 109.5
C13 C15 H15A 109.5
C13 C15 H15B 109.5
H15A C15 H15B 109.5
C13 C15 H15C 109.5
H15A C15 H15C 109.5
H15B C15 H15C 109.5
C13 C16 H16A 109.5
C13 C16 H16B 109.5
H16A C16 H16B 109.5
C13 C16 H16C 109.5
H16A C16 H16C 109.5
H16B C16 H16C 109.5
C19 C17 C20 109.55(17)
C19 C17 C18 108.84(18)
C20 C17 C18 108.18(17)
C19 C17 P2 113.77(14)
C20 C17 P2 110.98(13)
C18 C17 P2 105.28(13)
C17 C18 H18A 109.5
C17 C18 H18B 109.5
H18A C18 H18B 109.5
C17 C18 H18C 109.5
H18A C18 H18C 109.5
H18B C18 H18C 109.5
C17 C19 H19A 109.5
C17 C19 H19B 109.5
H19A C19 H19B 109.5
C17 C19 H19C 109.5
H19A C19 H19C 109.5
H19B C19 H19C 109.5
C17 C20 H20A 109.5
C17 C20 H20B 109.5
H20A C20 H20B 109.5
C17 C20 H20C 109.5
H20A C20 H20C 109.5
H20B C20 H20C 109.5

loop_
_geom_bond_atom_site_label_1
_geom_bond_atom_site_label_2
_geom_bond_distance
Co1 N1 1.8646(15)
Co1 Cl1 2.2118(5)
Co1 P1 2.2410(6)
Co1 P2 2.2508(6)
P1 C2 1.8269(19)
P1 C7 1.8822(19)
P1 C3 1.8829(19)
P2 C12 1.7914(19)
P2 C17 1.8794(19)
P2 C13 1.8817(19)
N1 C11 1.387(2)
N1 C1 1.448(2)
C1 C2 1.476(3)
C1 H1A 0.9900
C1 H1B 0.9900
C2 H2A 0.9900
C2 H2B 0.9900
C3 C5 1.531(3)
C3 C4 1.536(3)
C3 C6 1.539(3)
C4 H4A 0.9800
C4 H4B 0.9800
C4 H4C 0.9800
C5 H5A 0.9800
C5 H5B 0.9800
C5 H5C 0.9800
C6 H6A 0.9800
C6 H6B 0.9800
C6 H6C 0.9800
C7 C9 1.533(3)
C7 C10 1.534(3)
C7 C8 1.544(3)
C8 H8A 0.9800
C8 H8B 0.9800
C8 H8C 0.9800
C9 H9A 0.9800
C9 H9B 0.9800
C9 H9C 0.9800
C10 H10A 0.9800
C10 H10B 0.9800
C10 H10C 0.9800
C11 C12 1.370(3)
C11 H11 0.9500
C12 H12 0.9500
C13 C15 1.528(3)
C13 C14 1.534(3)
C13 C16 1.537(3)
C14 H14A 0.9800
C14 H14B 0.9800
C14 H14C 0.9800
C15 H15A 0.9800
C15 H15B 0.9800
C15 H15C 0.9800
C16 H16A 0.9800
C16 H16B 0.9800
C16 H16C 0.9800
C17 C19 1.530(3)
C17 C20 1.533(3)
C17 C18 1.534(3)
C18 H18A 0.9800
C18 H18B 0.9800
C18 H18C 0.9800
C19 H19A 0.9800
C19 H19B 0.9800
C19 H19C 0.9800
C20 H20A 0.9800
C20 H20B 0.9800
C20 H20C 0.9800

loop_
_geom_torsion_atom_site_label_1
_geom_torsion_atom_site_label_2
_geom_torsion_atom_site_label_3
_geom_torsion_atom_site_label_4
_geom_torsion
P1 Co1 N1 C11 -173.67(14)
P2 Co1 N1 C11 2.80(14)
P1 Co1 N1 C1 13.66(14)
P2 Co1 N1 C1 -169.86(15)
C11 N1 C1 C2 154.68(17)
Co1 N1 C1 C2 -32.2(2)
N1 C1 C2 P1 33.0(2)
C7 P1 C2 C1 -139.70(15)
C3 P1 C2 C1 102.25(15)
Co1 P1 C2 C1 -21.53(15)
C2 P1 C3 C5 68.97(15)
C7 P1 C3 C5 -43.56(16)
Co1 P1 C3 C5 -179.15(11)
C2 P1 C3 C4 -50.39(15)
C7 P1 C3 C4 -162.92(13)
Co1 P1 C3 C4 61.49(14)
C2 P1 C3 C6 -166.79(13)
C7 P1 C3 C6 80.67(15)
Co1 P1 C3 C6 -54.92(14)
C2 P1 C7 C9 -39.28(16)
C3 P1 C7 C9 74.98(16)
Co1 P1 C7 C9 -147.50(13)
C2 P1 C7 C10 -163.85(15)
C3 P1 C7 C10 -49.58(17)
Co1 P1 C7 C10 87.94(15)
C2 P1 C7 C8 79.50(15)
C3 P1 C7 C8 -166.23(14)
Co1 P1 C7 C8 -28.72(16)
C1 N1 C11 C12 176.91(18)
Co1 N1 C11 C12 3.7(3)
N1 C11 C12 P2 -9.7(3)
C17 P2 C12 C11 -109.55(16)
C13 P2 C12 C11 130.88(16)
Co1 P2 C12 C11 9.73(16)
C12 P2 C13 C15 168.53(15)
C17 P2 C13 C15 54.07(17)
Co1 P2 C13 C15 -82.44(15)
C12 P2 C13 C14 44.32(16)
C17 P2 C13 C14 -70.14(16)
Co1 P2 C13 C14 153.35(12)
C12 P2 C13 C16 -73.42(15)
C17 P2 C13 C16 172.12(13)
Co1 P2 C13 C16 35.61(15)
C12 P2 C17 C19 -61.89(17)
C13 P2 C17 C19 52.33(18)
Co1 P2 C17 C19 -170.33(13)
C12 P2 C17 C20 174.02(14)
C13 P2 C17 C20 -71.77(16)
Co1 P2 C17 C20 65.57(14)
C12 P2 C17 C18 57.19(16)
C13 P2 C17 C18 171.41(14)
Co1 P2 C17 C18 -51.25(15)
